data_4304149
loop_
_publ_author_name
'Andrew J. Gaunt'
'Sean D. Reilly'
'Alejandro E. Enriquez'
'Brian L. Scott'
'James A. Ibers'
'Perumal Sekar'
'Kieran I. M. Ingram'
'Nikolas Kaltsoyannis'
'Mary P. Neu'

_publ_contact_author_address
;
Los Alamos National Laboratory
MS F629
Los Alamos, NM  87544
;
_publ_contact_author_email gaunt@lanl.gov
_publ_contact_author_name 'Andrew J. Gaunt'
_publ_section_title
;
Experimental and Theoretical Comparison of Actinide and Lanthanide Bonding
in M[N(EPR2)2]3 Complexes (M = U, Pu, La, Ce; E = S, Se, Te; R = Ph,iPr, H)
;
_journal_name_full 'Inorganic Chemistry'
_journal_page_first 29
_journal_page_last 41
_journal_paper_doi 10.1021/ic701618a
_journal_volume 47
_journal_year 2008
_chemical_formula_sum 'C36 H84 N3 P6 Pu Te6'
_chemical_formula_weight 1752.48
_chemical_name_systematic
; 
 ? 
;
_space_group_IT_number 14
_symmetry_cell_setting monoclinic
_symmetry_space_group_name_Hall '-P 2ybc'
_symmetry_space_group_name_H-M 'P 1 21/c 1'
_atom_sites_solution_hydrogens geom
_atom_sites_solution_primary direct
_atom_sites_solution_secondary difmap
_audit_creation_method SHELXL-97
_cell_angle_alpha 90.00
_cell_angle_beta 113.6330(10)
_cell_angle_gamma 90.00
_cell_formula_units_Z 4
_cell_length_a 22.348(2)
_cell_length_b 13.7485(15)
_cell_length_c 20.723(2)
_cell_measurement_temperature 141(2)
_cell_volume 5833.2(10)
_computing_cell_refinement 'SAINT+, v. 7.06 (Bruker AXS, 2001)'
_computing_data_collection 'APEX II, v. 1.08 (Bruker AXS, 2003)'
_computing_data_reduction 'SAINT+, v. 7.06 (Bruker AXS, 2001)'
_computing_molecular_graphics 'SHELXTL, v. 6.10, (Bruker AXS, 2000)'
_computing_publication_material 'SHELXTL, v. 6.10, (Bruker AXS, 2000)'
_computing_structure_refinement 'SHELXL-97 (Sheldrick, 1997)'
_computing_structure_solution 'SHELXS-97 (Sheldrick, 1990)'
_diffrn_ambient_temperature 141(2)
_diffrn_measured_fraction_theta_full 0.999
_diffrn_measured_fraction_theta_max 0.999
_diffrn_measurement_device_type 'Bruker D8 with APEXII CCD'
_diffrn_measurement_method '\w scans'
_diffrn_radiation_monochromator graphite
_diffrn_radiation_source 'fine-focus sealed tube'
_diffrn_radiation_type MoK\a
_diffrn_radiation_wavelength 0.71073
_diffrn_reflns_av_R_equivalents 0.1375
_diffrn_reflns_av_sigmaI/netI 0.1006
_diffrn_reflns_limit_h_max 25
_diffrn_reflns_limit_h_min -25
_diffrn_reflns_limit_k_max 15
_diffrn_reflns_limit_k_min -15
_diffrn_reflns_limit_l_max 23
_diffrn_reflns_limit_l_min -23
_diffrn_reflns_number 49226
_diffrn_reflns_theta_full 23.75
_diffrn_reflns_theta_max 23.75
_diffrn_reflns_theta_min 0.99
_diffrn_standards_decay_% 0
_diffrn_standards_interval_count 0
_diffrn_standards_interval_time 0
_diffrn_standards_number 0
_exptl_absorpt_coefficient_mu 4.262
_exptl_absorpt_correction_T_max 0.7841
_exptl_absorpt_correction_T_min 0.6288
_exptl_absorpt_correction_type multi-scan
_exptl_absorpt_process_details 'SADABS 2.03 (Sheldrick, 2001)'
_exptl_crystal_colour red
_exptl_crystal_density_diffrn 1.996
_exptl_crystal_density_method 'not measured'
_exptl_crystal_description rod
_exptl_crystal_F_000 3268
_exptl_crystal_size_max 0.12
_exptl_crystal_size_mid 0.08
_exptl_crystal_size_min 0.06
_refine_diff_density_max 1.392
_refine_diff_density_min -1.663
_refine_diff_density_rms 0.245
_refine_ls_extinction_method none
_refine_ls_goodness_of_fit_ref 1.017
_refine_ls_hydrogen_treatment constr
_refine_ls_matrix_type full
_refine_ls_number_parameters 469
_refine_ls_number_reflns 8876
_refine_ls_number_restraints 0
_refine_ls_restrained_S_all 1.017
_refine_ls_R_factor_all 0.1084
_refine_ls_R_factor_gt 0.0484
_refine_ls_shift/su_max 0.000
_refine_ls_shift/su_mean 0.000
_refine_ls_structure_factor_coef Fsqd
_refine_ls_weighting_details 'calc w=1/[\s^2^(Fo^2^)+(0.0459P)^2^+0.0000P] where P=(Fo^2^+2Fc^2^)/3'
_refine_ls_weighting_scheme calc
_refine_ls_wR_factor_gt 0.0882
_refine_ls_wR_factor_ref 0.1084
_reflns_number_gt 5604
_reflns_number_total 8876
_reflns_threshold_expression >2sigma(I)
_cod_data_source_file ic701618a_si_15.cif
_cod_data_source_block apx313a
_cod_original_cell_volume 5833.0(11)
_cod_original_sg_symbol_H-M 'P 21/c'
_cod_database_code 4304149

loop_
_symmetry_equiv_pos_as_xyz
'x, y, z'
'-x, y+1/2, -z+1/2'
'-x, -y, -z'
'x, -y-1/2, z-1/2'

loop_
_atom_site_label
_atom_site_type_symbol
_atom_site_fract_x
_atom_site_fract_y
_atom_site_fract_z
_atom_site_U_iso_or_equiv
_atom_site_adp_type
_atom_site_occupancy
_atom_site_symmetry_multiplicity
_atom_site_calc_flag
_atom_site_refinement_flags
_atom_site_disorder_assembly
_atom_site_disorder_group
Pu1 Pu 0.24559(2) 0.39827(4) 0.27002(2) 0.01619(14) Uani 1 1 d . . .
Te1 Te 0.22118(4) 0.58875(6) 0.34029(4) 0.0221(2) Uani 1 1 d . . .
Te2 Te 0.28694(4) 0.52004(6) 0.16785(4) 0.0204(2) Uani 1 1 d . . .
Te3 Te 0.09614(4) 0.37054(6) 0.23764(4) 0.0209(2) Uani 1 1 d . . .
Te4 Te 0.23420(4) 0.26139(6) 0.14680(4) 0.0188(2) Uani 1 1 d . . .
Te5 Te 0.25239(4) 0.30674(7) 0.40916(4) 0.0216(2) Uani 1 1 d . . .
Te6 Te 0.38910(4) 0.32814(6) 0.29932(4) 0.0200(2) Uani 1 1 d . . .
P1 P 0.21532(17) 0.7319(2) 0.26845(17) 0.0181(8) Uani 1 1 d . . .
P2 P 0.31398(17) 0.6861(3) 0.20830(17) 0.0198(8) Uani 1 1 d . . .
P3 P 0.05004(17) 0.2318(2) 0.15908(17) 0.0181(8) Uani 1 1 d . . .
P4 P 0.12182(17) 0.2423(3) 0.06403(17) 0.0191(8) Uani 1 1 d . . .
P5 P 0.36245(16) 0.2597(3) 0.48870(17) 0.0178(8) Uani 1 1 d . . .
P6 P 0.42479(16) 0.2024(2) 0.38922(16) 0.0164(8) Uani 1 1 d . . .
N1 N 0.2651(5) 0.7467(7) 0.2313(5) 0.016(2) Uani 1 1 d . . .
N2 N 0.0682(5) 0.2144(7) 0.0949(5) 0.024(3) Uani 1 1 d . . .
N3 N 0.4120(5) 0.2149(7) 0.4586(5) 0.018(3) Uani 1 1 d . . .
C1 C 0.2298(6) 0.8374(9) 0.3259(6) 0.023(3) Uani 1 1 d . . .
H1 H 0.2265 0.8950 0.2968 0.027 Uiso 1 1 calc R . .
C2 C 0.1786(6) 0.8494(9) 0.3581(7) 0.022(3) Uani 1 1 d . . .
H2A H 0.1356 0.8507 0.3211 0.033 Uiso 1 1 calc R . .
H2B H 0.1865 0.9091 0.3842 0.033 Uiso 1 1 calc R . .
H2C H 0.1819 0.7958 0.3891 0.033 Uiso 1 1 calc R . .
C3 C 0.2983(6) 0.8367(10) 0.3834(7) 0.028(4) Uani 1 1 d . . .
H3A H 0.3296 0.8309 0.3626 0.042 Uiso 1 1 calc R . .
H3B H 0.3029 0.7826 0.4144 0.042 Uiso 1 1 calc R . .
H3C H 0.3059 0.8962 0.4098 0.042 Uiso 1 1 calc R . .
C4 C 0.1323(6) 0.7436(9) 0.2014(6) 0.024(3) Uani 1 1 d . . .
H4 H 0.1027 0.7424 0.2258 0.029 Uiso 1 1 calc R . .
C5 C 0.1220(7) 0.8407(10) 0.1626(7) 0.037(4) Uani 1 1 d . . .
H5A H 0.1335 0.8930 0.1961 0.055 Uiso 1 1 calc R . .
H5B H 0.0770 0.8468 0.1308 0.055 Uiso 1 1 calc R . .
H5C H 0.1490 0.8433 0.1365 0.055 Uiso 1 1 calc R . .
C6 C 0.1137(7) 0.6622(11) 0.1511(7) 0.041(4) Uani 1 1 d . . .
H6A H 0.1203 0.6019 0.1763 0.061 Uiso 1 1 calc R . .
H6B H 0.1401 0.6634 0.1243 0.061 Uiso 1 1 calc R . .
H6C H 0.0685 0.6683 0.1199 0.061 Uiso 1 1 calc R . .
C7 C 0.3978(6) 0.6928(11) 0.2779(6) 0.026(3) Uani 1 1 d . . .
H7 H 0.4072 0.7610 0.2922 0.031 Uiso 1 1 calc R . .
C8 C 0.4002(7) 0.6349(11) 0.3416(7) 0.035(4) Uani 1 1 d . . .
H8A H 0.3676 0.6590 0.3567 0.053 Uiso 1 1 calc R . .
H8B H 0.4426 0.6416 0.3792 0.053 Uiso 1 1 calc R . .
H8C H 0.3920 0.5675 0.3290 0.053 Uiso 1 1 calc R . .
C9 C 0.4485(6) 0.6578(12) 0.2536(7) 0.042(4) Uani 1 1 d . . .
H9A H 0.4465 0.6957 0.2139 0.063 Uiso 1 1 calc R . .
H9B H 0.4408 0.5906 0.2403 0.063 Uiso 1 1 calc R . .
H9C H 0.4910 0.6647 0.2911 0.063 Uiso 1 1 calc R . .
C10 C 0.3178(6) 0.7501(9) 0.1316(6) 0.023(3) Uani 1 1 d . . .
H10 H 0.3485 0.7142 0.1175 0.028 Uiso 1 1 calc R . .
C11 C 0.3449(8) 0.8527(11) 0.1513(8) 0.048(5) Uani 1 1 d . . .
H11A H 0.3863 0.8498 0.1908 0.072 Uiso 1 1 calc R . .
H11B H 0.3150 0.8908 0.1636 0.072 Uiso 1 1 calc R . .
H11C H 0.3503 0.8821 0.1120 0.072 Uiso 1 1 calc R . .
C12 C 0.2524(8) 0.7512(11) 0.0685(7) 0.045(4) Uani 1 1 d . . .
H12A H 0.2366 0.6858 0.0572 0.068 Uiso 1 1 calc R . .
H12B H 0.2576 0.7798 0.0289 0.068 Uiso 1 1 calc R . .
H12C H 0.2215 0.7886 0.0798 0.068 Uiso 1 1 calc R . .
C13 C -0.0389(6) 0.2492(10) 0.1221(6) 0.023(3) Uani 1 1 d . . .
H13 H -0.0525 0.2596 0.1610 0.028 Uiso 1 1 calc R . .
C14 C -0.0570(7) 0.3415(10) 0.0742(7) 0.031(4) Uani 1 1 d . . .
H14A H -0.0349 0.3971 0.1014 0.046 Uiso 1 1 calc R . .
H14B H -0.1034 0.3518 0.0561 0.046 Uiso 1 1 calc R . .
H14C H -0.0440 0.3325 0.0358 0.046 Uiso 1 1 calc R . .
C15 C -0.0734(6) 0.1587(10) 0.0816(7) 0.029(4) Uani 1 1 d . . .
H15A H -0.0613 0.1035 0.1125 0.043 Uiso 1 1 calc R . .
H15B H -0.0609 0.1478 0.0430 0.043 Uiso 1 1 calc R . .
H15C H -0.1198 0.1680 0.0639 0.043 Uiso 1 1 calc R . .
C16 C 0.0655(6) 0.1224(10) 0.2108(7) 0.028(4) Uani 1 1 d . . .
H16 H 0.0472 0.0687 0.1776 0.033 Uiso 1 1 calc R . .
C17 C 0.0306(7) 0.1197(10) 0.2635(7) 0.033(4) Uani 1 1 d . . .
H17A H -0.0152 0.1322 0.2382 0.049 Uiso 1 1 calc R . .
H17B H 0.0492 0.1685 0.2991 0.049 Uiso 1 1 calc R . .
H17C H 0.0365 0.0568 0.2853 0.049 Uiso 1 1 calc R . .
C18 C 0.1379(6) 0.1008(10) 0.2502(7) 0.032(4) Uani 1 1 d . . .
H18A H 0.1588 0.1017 0.2179 0.048 Uiso 1 1 calc R . .
H18B H 0.1432 0.0378 0.2719 0.048 Uiso 1 1 calc R . .
H18C H 0.1573 0.1493 0.2859 0.048 Uiso 1 1 calc R . .
C19 C 0.0951(7) 0.3490(9) 0.0074(6) 0.023(3) Uani 1 1 d . . .
H19 H 0.0507 0.3354 -0.0269 0.027 Uiso 1 1 calc R . .
C20 C 0.0911(6) 0.4403(9) 0.0480(6) 0.024(3) Uani 1 1 d . . .
H20A H 0.0641 0.4272 0.0732 0.036 Uiso 1 1 calc R . .
H20B H 0.0725 0.4927 0.0155 0.036 Uiso 1 1 calc R . .
H20C H 0.1341 0.4580 0.0807 0.036 Uiso 1 1 calc R . .
C21 C 0.1363(7) 0.3681(10) -0.0343(7) 0.036(4) Uani 1 1 d . . .
H21A H 0.1378 0.3105 -0.0599 0.055 Uiso 1 1 calc R . .
H21B H 0.1798 0.3855 -0.0027 0.055 Uiso 1 1 calc R . .
H21C H 0.1174 0.4204 -0.0669 0.055 Uiso 1 1 calc R . .
C22 C 0.1244(6) 0.1410(9) 0.0079(6) 0.019(3) Uani 1 1 d . . .
H22 H 0.1574 0.1561 -0.0106 0.022 Uiso 1 1 calc R . .
C23 C 0.0590(7) 0.1267(11) -0.0549(7) 0.038(4) Uani 1 1 d . . .
H23A H 0.0468 0.1860 -0.0814 0.057 Uiso 1 1 calc R . .
H23B H 0.0261 0.1094 -0.0381 0.057 Uiso 1 1 calc R . .
H23C H 0.0631 0.0757 -0.0845 0.057 Uiso 1 1 calc R . .
C24 C 0.1447(7) 0.0460(10) 0.0501(7) 0.036(4) Uani 1 1 d . . .
H24A H 0.1859 0.0551 0.0892 0.054 Uiso 1 1 calc R . .
H24B H 0.1488 -0.0047 0.0202 0.054 Uiso 1 1 calc R . .
H24C H 0.1122 0.0281 0.0673 0.054 Uiso 1 1 calc R . .
C25 C 0.4021(6) 0.3624(9) 0.5444(7) 0.023(3) Uani 1 1 d . . .
H25 H 0.4454 0.3403 0.5769 0.028 Uiso 1 1 calc R . .
C26 C 0.3661(7) 0.3961(11) 0.5896(7) 0.040(4) Uani 1 1 d . . .
H26A H 0.3606 0.3420 0.6160 0.060 Uiso 1 1 calc R . .
H26B H 0.3240 0.4214 0.5597 0.060 Uiso 1 1 calc R . .
H26C H 0.3910 0.4460 0.6214 0.060 Uiso 1 1 calc R . .
C27 C 0.4127(7) 0.4460(10) 0.5021(7) 0.034(4) Uani 1 1 d . . .
H27A H 0.4363 0.4230 0.4753 0.051 Uiso 1 1 calc R . .
H27B H 0.4374 0.4965 0.5336 0.051 Uiso 1 1 calc R . .
H27C H 0.3712 0.4714 0.4707 0.051 Uiso 1 1 calc R . .
C28 C 0.3514(6) 0.1665(9) 0.5449(6) 0.016(3) Uani 1 1 d . . .
H28 H 0.3205 0.1904 0.5639 0.019 Uiso 1 1 calc R . .
C29 C 0.3234(6) 0.0723(9) 0.5023(7) 0.028(4) Uani 1 1 d . . .
H29A H 0.2828 0.0866 0.4637 0.041 Uiso 1 1 calc R . .
H29B H 0.3163 0.0248 0.5324 0.041 Uiso 1 1 calc R . .
H29C H 0.3539 0.0471 0.4845 0.041 Uiso 1 1 calc R . .
C30 C 0.4162(7) 0.1398(10) 0.6072(7) 0.036(4) Uani 1 1 d . . .
H30A H 0.4344 0.1969 0.6348 0.055 Uiso 1 1 calc R . .
H30B H 0.4466 0.1143 0.5893 0.055 Uiso 1 1 calc R . .
H30C H 0.4079 0.0917 0.6362 0.055 Uiso 1 1 calc R . .
C31 C 0.5136(6) 0.1965(9) 0.4204(6) 0.021(3) Uani 1 1 d . . .
H31 H 0.5238 0.1824 0.3795 0.025 Uiso 1 1 calc R . .
C32 C 0.5472(7) 0.2910(9) 0.4521(7) 0.028(4) Uani 1 1 d . . .
H32A H 0.5294 0.3427 0.4188 0.042 Uiso 1 1 calc R . .
H32B H 0.5931 0.2853 0.4637 0.042 Uiso 1 1 calc R . .
H32C H 0.5403 0.3049 0.4941 0.042 Uiso 1 1 calc R . .
C33 C 0.5421(6) 0.1133(9) 0.4737(7) 0.027(3) Uani 1 1 d . . .
H33A H 0.5208 0.0534 0.4534 0.040 Uiso 1 1 calc R . .
H33B H 0.5352 0.1271 0.5156 0.040 Uiso 1 1 calc R . .
H33C H 0.5881 0.1077 0.4853 0.040 Uiso 1 1 calc R . .
C34 C 0.3941(6) 0.0827(10) 0.3491(6) 0.024(3) Uani 1 1 d . . .
H34 H 0.4078 0.0353 0.3876 0.029 Uiso 1 1 calc R . .
C35 C 0.3210(7) 0.0806(9) 0.3161(7) 0.032(4) Uani 1 1 d . . .
H35A H 0.3043 0.1001 0.3502 0.047 Uiso 1 1 calc R . .
H35B H 0.3064 0.0158 0.3002 0.047 Uiso 1 1 calc R . .
H35C H 0.3054 0.1245 0.2768 0.047 Uiso 1 1 calc R . .
C36 C 0.4227(7) 0.0497(11) 0.2983(7) 0.040(4) Uani 1 1 d . . .
H36A H 0.4695 0.0505 0.3213 0.061 Uiso 1 1 calc R . .
H36B H 0.4087 0.0926 0.2584 0.061 Uiso 1 1 calc R . .
H36C H 0.4081 -0.0152 0.2827 0.061 Uiso 1 1 calc R . .

loop_
_atom_site_aniso_label
_atom_site_aniso_U_11
_atom_site_aniso_U_22
_atom_site_aniso_U_33
_atom_site_aniso_U_23
_atom_site_aniso_U_13
_atom_site_aniso_U_12
Pu1 0.0184(3) 0.0156(3) 0.0159(3) 0.0013(2) 0.0084(2) 0.0002(2)
Te1 0.0298(6) 0.0177(5) 0.0241(5) 0.0003(4) 0.0164(4) -0.0008(4)
Te2 0.0263(5) 0.0204(5) 0.0175(5) -0.0002(4) 0.0120(4) -0.0011(4)
Te3 0.0221(5) 0.0195(5) 0.0235(5) -0.0024(4) 0.0116(4) 0.0003(4)
Te4 0.0183(5) 0.0217(5) 0.0188(5) -0.0007(4) 0.0099(4) -0.0002(4)
Te5 0.0207(5) 0.0272(6) 0.0206(5) 0.0044(4) 0.0120(4) 0.0022(4)
Te6 0.0212(5) 0.0223(5) 0.0192(5) 0.0065(4) 0.0109(4) 0.0018(4)
P1 0.020(2) 0.013(2) 0.023(2) -0.0017(16) 0.0103(17) -0.0023(16)
P2 0.024(2) 0.025(2) 0.0147(18) -0.0014(17) 0.0121(17) -0.0044(17)
P3 0.021(2) 0.017(2) 0.0187(19) -0.0020(16) 0.0110(17) -0.0015(16)
P4 0.019(2) 0.025(2) 0.0148(18) -0.0027(16) 0.0081(16) 0.0010(17)
P5 0.019(2) 0.022(2) 0.0163(18) 0.0010(16) 0.0107(16) 0.0006(16)
P6 0.020(2) 0.017(2) 0.0145(18) -0.0024(15) 0.0091(16) -0.0027(16)
N1 0.018(6) 0.009(6) 0.026(6) -0.003(5) 0.014(5) -0.006(5)
N2 0.033(7) 0.018(7) 0.026(6) -0.003(5) 0.018(6) -0.005(5)
N3 0.023(7) 0.015(6) 0.021(6) -0.005(5) 0.015(5) 0.002(5)
C1 0.025(8) 0.027(9) 0.018(7) -0.010(6) 0.011(7) -0.016(7)
C2 0.031(9) 0.018(8) 0.027(8) -0.003(6) 0.022(7) 0.001(6)
C3 0.017(8) 0.028(9) 0.032(8) -0.011(7) 0.002(7) -0.005(7)
C4 0.018(8) 0.028(9) 0.015(7) -0.002(7) -0.004(6) -0.004(7)
C5 0.026(9) 0.028(9) 0.038(9) -0.010(7) -0.007(7) 0.008(7)
C6 0.035(10) 0.046(11) 0.028(9) 0.004(8) -0.003(8) 0.002(8)
C7 0.017(8) 0.044(10) 0.020(7) -0.007(7) 0.012(7) 0.003(7)
C8 0.027(9) 0.054(11) 0.019(8) -0.005(7) 0.005(7) 0.012(8)
C9 0.015(8) 0.079(13) 0.029(9) -0.009(9) 0.005(7) 0.000(8)
C10 0.032(9) 0.023(8) 0.018(7) -0.018(6) 0.015(7) -0.023(7)
C11 0.067(12) 0.052(11) 0.040(10) 0.014(8) 0.037(9) -0.020(9)
C12 0.070(13) 0.041(10) 0.034(9) -0.001(8) 0.031(9) -0.007(9)
C13 0.004(7) 0.044(10) 0.016(7) -0.004(7) 0.000(6) 0.005(7)
C14 0.028(9) 0.039(10) 0.034(9) 0.005(7) 0.021(7) 0.005(7)
C15 0.018(8) 0.041(10) 0.027(8) -0.020(7) 0.008(7) -0.008(7)
C16 0.019(8) 0.032(9) 0.035(9) -0.001(7) 0.013(7) 0.000(7)
C17 0.033(9) 0.036(10) 0.029(8) -0.002(7) 0.012(7) -0.003(7)
C18 0.033(9) 0.030(9) 0.025(8) 0.011(7) 0.002(7) 0.011(8)
C19 0.029(9) 0.023(8) 0.018(7) 0.002(6) 0.010(7) -0.002(7)
C20 0.019(8) 0.034(9) 0.022(8) 0.006(7) 0.011(7) 0.006(7)
C21 0.050(11) 0.039(10) 0.018(8) 0.010(7) 0.010(8) 0.021(8)
C22 0.019(8) 0.014(7) 0.022(7) -0.010(6) 0.007(6) -0.008(6)
C23 0.030(9) 0.051(11) 0.027(9) -0.005(8) 0.006(8) -0.002(8)
C24 0.041(10) 0.027(9) 0.037(9) -0.020(8) 0.013(8) -0.003(8)
C25 0.024(8) 0.022(8) 0.029(8) 0.001(7) 0.016(7) -0.004(7)
C26 0.051(11) 0.043(10) 0.023(8) -0.007(8) 0.013(8) -0.013(9)
C27 0.047(10) 0.029(9) 0.035(9) -0.009(7) 0.025(8) -0.009(8)
C28 0.016(7) 0.021(8) 0.013(7) 0.004(6) 0.007(6) 0.007(6)
C29 0.031(9) 0.031(9) 0.030(8) 0.005(7) 0.023(7) 0.002(7)
C30 0.058(11) 0.035(9) 0.023(8) 0.008(7) 0.024(8) 0.009(8)
C31 0.019(8) 0.026(8) 0.019(7) 0.009(6) 0.008(6) 0.008(7)
C32 0.035(9) 0.025(9) 0.035(9) 0.005(7) 0.025(8) 0.001(7)
C33 0.023(8) 0.015(8) 0.038(9) 0.003(7) 0.008(7) -0.007(7)
C34 0.027(9) 0.032(9) 0.013(7) -0.005(6) 0.008(7) -0.008(7)
C35 0.047(10) 0.020(9) 0.020(8) -0.005(7) 0.005(7) -0.010(7)
C36 0.047(11) 0.036(10) 0.039(9) -0.015(8) 0.019(8) 0.010(8)

loop_
_atom_type_symbol
_atom_type_description
_atom_type_scat_dispersion_real
_atom_type_scat_dispersion_imag
_atom_type_scat_source
C C 0.0033 0.0016 'International Tables Vol C Tables 4.2.6.8 and 6.1.1.4'
H H 0.0000 0.0000 'International Tables Vol C Tables 4.2.6.8 and 6.1.1.4'
N N 0.0061 0.0033 'International Tables Vol C Tables 4.2.6.8 and 6.1.1.4'
P P 0.1023 0.0942 'International Tables Vol C Tables 4.2.6.8 and 6.1.1.4'
Te Te -0.5308 1.6751 'International Tables Vol C Tables 4.2.6.8 and 6.1.1.4'
Pu Pu -9.4100 4.3056 'International Tables Vol C Tables 4.2.6.8 and 6.1.1.4'

loop_
_geom_angle_atom_site_label_1
_geom_angle_atom_site_label_2
_geom_angle_atom_site_label_3
_geom_angle
_geom_angle_site_symmetry_1
_geom_angle_site_symmetry_3
_geom_angle_publ_flag
Te5 Pu1 Te4 118.56(3) . . ?
Te5 Pu1 Te2 159.20(3) . . ?
Te4 Pu1 Te2 73.45(2) . . ?
Te5 Pu1 Te1 81.96(3) . . ?
Te4 Pu1 Te1 156.05(3) . . ?
Te2 Pu1 Te1 91.20(3) . . ?
Te5 Pu1 Te3 78.54(2) . . ?
Te4 Pu1 Te3 91.21(3) . . ?
Te2 Pu1 Te3 119.83(3) . . ?
Te1 Pu1 Te3 80.44(2) . . ?
Te5 Pu1 Te6 91.71(3) . . ?
Te4 Pu1 Te6 73.46(2) . . ?
Te2 Pu1 Te6 74.95(2) . . ?
Te1 Pu1 Te6 120.97(3) . . ?
Te3 Pu1 Te6 155.32(3) . . ?
P1 Te1 Pu1 111.44(8) . . ?
P2 Te2 Pu1 111.83(8) . . ?
P3 Te3 Pu1 111.26(8) . . ?
P4 Te4 Pu1 111.64(8) . . ?
P5 Te5 Pu1 113.44(8) . . ?
P6 Te6 Pu1 111.08(8) . . ?
N1 P1 C4 108.3(6) . . ?
N1 P1 C1 103.7(5) . . ?
C4 P1 C1 106.7(6) . . ?
N1 P1 Te1 121.2(4) . . ?
C4 P1 Te1 109.0(4) . . ?
C1 P1 Te1 107.0(4) . . ?
N1 P2 C10 106.4(6) . . ?
N1 P2 C7 110.0(5) . . ?
C10 P2 C7 105.4(6) . . ?
N1 P2 Te2 119.4(4) . . ?
C10 P2 Te2 104.0(4) . . ?
C7 P2 Te2 110.5(5) . . ?
N2 P3 C16 109.1(6) . . ?
N2 P3 C13 105.8(6) . . ?
C16 P3 C13 106.0(6) . . ?
N2 P3 Te3 120.2(4) . . ?
C16 P3 Te3 109.0(5) . . ?
C13 P3 Te3 105.8(4) . . ?
N2 P4 C22 106.8(6) . . ?
N2 P4 C19 110.0(6) . . ?
C22 P4 C19 106.8(6) . . ?
N2 P4 Te4 118.0(4) . . ?
C22 P4 Te4 104.1(4) . . ?
C19 P4 Te4 110.3(5) . . ?
N3 P5 C28 105.8(5) . . ?
N3 P5 C25 108.1(6) . . ?
C28 P5 C25 107.4(6) . . ?
N3 P5 Te5 120.6(4) . . ?
C28 P5 Te5 105.2(4) . . ?
C25 P5 Te5 109.1(5) . . ?
N3 P6 C31 104.5(6) . . ?
N3 P6 C34 109.6(5) . . ?
C31 P6 C34 105.9(6) . . ?
N3 P6 Te6 119.7(4) . . ?
C31 P6 Te6 106.2(4) . . ?
C34 P6 Te6 109.9(4) . . ?
P2 N1 P1 140.5(7) . . ?
P3 N2 P4 142.3(7) . . ?
P5 N3 P6 143.4(7) . . ?
C3 C1 C2 110.5(10) . . ?
C3 C1 P1 111.5(9) . . ?
C2 C1 P1 113.5(8) . . ?
C6 C4 C5 110.6(11) . . ?
C6 C4 P1 112.6(10) . . ?
C5 C4 P1 111.7(9) . . ?
C9 C7 C8 110.8(11) . . ?
C9 C7 P2 112.9(9) . . ?
C8 C7 P2 108.8(9) . . ?
C12 C10 C11 111.3(12) . . ?
C12 C10 P2 112.5(9) . . ?
C11 C10 P2 111.1(8) . . ?
C15 C13 C14 111.7(10) . . ?
C15 C13 P3 110.4(9) . . ?
C14 C13 P3 109.4(9) . . ?
C18 C16 C17 109.8(11) . . ?
C18 C16 P3 113.1(9) . . ?
C17 C16 P3 113.7(9) . . ?
C21 C19 C20 110.7(11) . . ?
C21 C19 P4 112.9(9) . . ?
C20 C19 P4 112.5(8) . . ?
C23 C22 C24 109.8(11) . . ?
C23 C22 P4 112.0(9) . . ?
C24 C22 P4 111.3(8) . . ?
C27 C25 C26 111.5(11) . . ?
C27 C25 P5 111.8(9) . . ?
C26 C25 P5 112.5(9) . . ?
C30 C28 C29 107.8(10) . . ?
C30 C28 P5 112.4(9) . . ?
C29 C28 P5 110.7(8) . . ?
C32 C31 C33 109.6(10) . . ?
C32 C31 P6 113.3(9) . . ?
C33 C31 P6 111.4(9) . . ?
C36 C34 C35 111.5(11) . . ?
C36 C34 P6 113.5(9) . . ?
C35 C34 P6 111.3(9) . . ?

loop_
_geom_bond_atom_site_label_1
_geom_bond_atom_site_label_2
_geom_bond_distance
_geom_bond_site_symmetry_2
_geom_bond_publ_flag
Pu1 Te5 3.0934(10) . ?
Pu1 Te4 3.0992(10) . ?
Pu1 Te2 3.1158(10) . ?
Pu1 Te1 3.1485(10) . ?
Pu1 Te3 3.1550(11) . ?
Pu1 Te6 3.1660(10) . ?
Te1 P1 2.439(3) . ?
Te2 P2 2.424(4) . ?
Te3 P3 2.450(3) . ?
Te4 P4 2.422(4) . ?
Te5 P5 2.436(4) . ?
Te6 P6 2.430(3) . ?
P1 N1 1.600(9) . ?
P1 C4 1.826(12) . ?
P1 C1 1.822(12) . ?
P2 N1 1.590(10) . ?
P2 C10 1.848(12) . ?
P2 C7 1.853(13) . ?
P3 N2 1.558(10) . ?
P3 C16 1.798(13) . ?
P3 C13 1.837(12) . ?
P4 N2 1.613(10) . ?
P4 C22 1.831(12) . ?
P4 C19 1.823(13) . ?
P5 N3 1.596(9) . ?
P5 C28 1.813(12) . ?
P5 C25 1.814(13) . ?
P6 N3 1.584(9) . ?
P6 C31 1.826(12) . ?
P6 C34 1.847(13) . ?
C1 C3 1.518(16) . ?
C1 C2 1.548(15) . ?
C4 C6 1.471(17) . ?
C4 C5 1.528(17) . ?
C7 C9 1.493(16) . ?
C7 C8 1.523(17) . ?
C10 C12 1.522(18) . ?
C10 C11 1.524(18) . ?
C13 C15 1.525(16) . ?
C13 C14 1.561(17) . ?
C16 C18 1.520(17) . ?
C16 C17 1.577(16) . ?
C19 C21 1.519(17) . ?
C19 C20 1.533(16) . ?
C22 C23 1.531(17) . ?
C22 C24 1.535(17) . ?
C25 C27 1.522(16) . ?
C25 C26 1.530(17) . ?
C28 C30 1.549(17) . ?
C28 C29 1.551(16) . ?
C31 C32 1.512(17) . ?
C31 C33 1.540(16) . ?
C34 C36 1.504(16) . ?
C34 C35 1.497(17) . ?
